data_7111983
loop_
_publ_author_name
'E. Martinand-Lurin'
'A. Dos Santos'
'L. El Kaim'
'L. Grimaud'
'P. Retailleaub'

_publ_section_title
;
 Double Smiles rearrangement of Passerini adducts towards benzoxazinones
;
_journal_name_full Chem.Commun.
_journal_page_first 2214
_journal_paper_doi 10.1039/c3cc49022j
_journal_volume 50
_journal_year 2014
_chemical_formula_moiety 'C19 H19 Cl2 N O2'
_chemical_formula_sum 'C19 H19 Cl2 N O2'
_chemical_formula_weight 364.25
_chemical_name_systematic
;
 ?
;
_space_group_crystal_system monoclinic
_space_group_IT_number 14
_space_group_name_Hall '-P 2ybc'
_space_group_name_H-M_alt 'P 1 21/c 1'
_symmetry_space_group_name_Hall '-P 2ybc'
_symmetry_space_group_name_H-M 'P 1 21/c 1'
_atom_sites_solution_hydrogens geom
_atom_sites_solution_primary direct
_atom_sites_solution_secondary difmap
_audit_creation_method SHELXL-2012
_cell_angle_alpha 90
_cell_angle_beta 93.476(2)
_cell_angle_gamma 90
_cell_formula_units_Z 4
_cell_length_a 5.9540(10)
_cell_length_b 8.628(2)
_cell_length_c 34.703(5)
_cell_measurement_reflns_used 2668
_cell_measurement_temperature 293(2)
_cell_measurement_theta_max 26.373
_cell_measurement_theta_min 0.998
_cell_volume 1779.5(6)
_computing_cell_refinement 'DENZO (Otwinowski & Minor, 1997); COLLECT (Nonius B.V., 1999)'
_computing_data_collection 'DENZO (Otwinowski & Minor, 1997); COLLECT (Nonius B.V., 1999)'
_computing_data_reduction 'SCALEPACK (Otwinowski & Minor, 1997)'
_computing_molecular_graphics 'PLATON (Spek, 2003)'
_computing_publication_material 'SHELXL97 (Sheldrick, 2008)'
_computing_structure_refinement 'SHELXL-2012 (Sheldrick, 2012);CRYSTALBUILDER (Welter, 2006)'
_computing_structure_solution 'SHELXS97 (Sheldrick, 2008)'
_diffrn_ambient_temperature 293(2)
_diffrn_detector_area_resol_mean 9
_diffrn_measured_fraction_theta_full 0.959
_diffrn_measured_fraction_theta_max 0.953
_diffrn_measurement_device_type 'Nonius kappa-CCD diffractometer'
_diffrn_measurement_method 'phi and omega scans'
_diffrn_radiation_monochromator graphite
_diffrn_radiation_type MoK\a
_diffrn_radiation_wavelength 0.71073
_diffrn_reflns_av_R_equivalents 0.0279
_diffrn_reflns_av_unetI/netI 0.0409
_diffrn_reflns_Laue_measured_fraction_full 0.959
_diffrn_reflns_Laue_measured_fraction_max 0.953
_diffrn_reflns_limit_h_max 7
_diffrn_reflns_limit_h_min -7
_diffrn_reflns_limit_k_max 9
_diffrn_reflns_limit_k_min -10
_diffrn_reflns_limit_l_max 42
_diffrn_reflns_limit_l_min -42
_diffrn_reflns_number 9987
_diffrn_reflns_point_group_measured_fraction_full 0.959
_diffrn_reflns_point_group_measured_fraction_max 0.953
_diffrn_reflns_theta_full 25.242
_diffrn_reflns_theta_max 26.235
_diffrn_reflns_theta_min 3.333
_diffrn_source 'fine-focus sealed tube'
_diffrn_source_type 'Nonius Kappa CCD'
_diffrn_standards_number 0
_exptl_absorpt_coefficient_mu 0.376
_exptl_absorpt_correction_T_max 0.89
_exptl_absorpt_correction_T_min 0.78
_exptl_absorpt_correction_type multi-scan
_exptl_absorpt_process_details 'Scalepack (Otwinowski & Minor, 1997)'
_exptl_crystal_colour orange
_exptl_crystal_density_diffrn 1.360
_exptl_crystal_description cube
_exptl_crystal_F_000 760
_exptl_crystal_size_max 0.30
_exptl_crystal_size_mid 0.30
_exptl_crystal_size_min 0.30
_refine_diff_density_max 0.226
_refine_diff_density_min -0.219
_refine_diff_density_rms 0.038
_refine_ls_extinction_coef 0.024(4)
_refine_ls_extinction_expression Fc^*^=kFc[1+0.001xFc^2^\l^3^/sin(2\q)]^-1/4^
_refine_ls_extinction_method SHELXL
_refine_ls_goodness_of_fit_ref 1.032
_refine_ls_hydrogen_treatment constr
_refine_ls_matrix_type full
_refine_ls_number_parameters 221
_refine_ls_number_reflns 3420
_refine_ls_number_restraints 0
_refine_ls_restrained_S_all 1.032
_refine_ls_R_factor_all 0.0773
_refine_ls_R_factor_gt 0.0512
_refine_ls_shift/su_max 0.000
_refine_ls_shift/su_mean 0.000
_refine_ls_structure_factor_coef Fsqd
_refine_ls_weighting_details
;
 w=1/[\s^2^(Fo^2^)+(0.0509P)^2^+0.8320P]
 where P=(Fo^2^+2Fc^2^)/3
;
_refine_ls_weighting_scheme calc
_refine_ls_wR_factor_gt 0.1199
_refine_ls_wR_factor_ref 0.1357
_reflns_Friedel_coverage 0.000
_reflns_number_gt 2423
_reflns_number_total 3429
_reflns_threshold_expression 'I > 2\s(I)'
_cod_data_source_file c3cc49022j.txt
_cod_data_source_block compound_2p
_cod_database_code 7111983
_shelx_space_group_comment
;
The symmetry employed for this shelxl refinement is uniquely defined
by the following loop, which should always be used as a source of
symmetry information in preference to the above space-group names.
They are only intended as comments.
;
_shelx_estimated_absorpt_t_min 0.963
_shelx_estimated_absorpt_t_max 0.963
_shelxl_version_number 2012-9

loop_
_space_group_symop_operation_xyz
'x, y, z'
'-x, y+1/2, -z+1/2'
'-x, -y, -z'
'x, -y-1/2, z-1/2'

loop_
_atom_site_label
_atom_site_type_symbol
_atom_site_fract_x
_atom_site_fract_y
_atom_site_fract_z
_atom_site_U_iso_or_equiv
_atom_site_adp_type
_atom_site_occupancy
_atom_site_site_symmetry_order
_atom_site_calc_flag
_atom_site_refinement_flags_posn
_atom_site_refinement_flags_adp
Cl1 Cl -0.07634(14) 0.25857(11) 0.47975(3) 0.0940(4) Uani 1 1 d . .
Cl2 Cl -0.05388(16) -0.02815(12) 0.19294(2) 0.1016(4) Uani 1 1 d . .
O1 O 0.5879(3) -0.0608(2) 0.44273(4) 0.0577(5) Uani 1 1 d . .
O2 O 0.8086(3) -0.1508(2) 0.35285(5) 0.0692(5) Uani 1 1 d . .
N1 N 0.5461(3) 0.0274(2) 0.36632(5) 0.0504(5) Uani 1 1 d . .
C1 C 0.6596(4) -0.1713(3) 0.41469(6) 0.0488(6) Uani 1 1 d . .
H1 H 0.8134 -0.2004 0.4235 0.059 Uiso 1 1 calc R U
C2 C 0.6781(4) -0.0985(3) 0.37526(6) 0.0502(6) Uani 1 1 d . .
C3 C 0.3914(4) 0.0829(3) 0.39250(6) 0.0465(5) Uani 1 1 d . .
C4 C 0.2155(4) 0.1816(3) 0.38137(7) 0.0591(6) Uani 1 1 d . .
H4 H 0.1947 0.2122 0.3557 0.071 Uiso 1 1 calc R U
C5 C 0.0716(5) 0.2348(3) 0.40792(8) 0.0667(7) Uani 1 1 d . .
H5 H -0.0465 0.3006 0.4002 0.080 Uiso 1 1 calc R U
C6 C 0.1032(4) 0.1901(3) 0.44601(8) 0.0604(7) Uani 1 1 d . .
C7 C 0.2738(4) 0.0902(3) 0.45771(7) 0.0575(6) Uani 1 1 d . .
H7 H 0.2932 0.0593 0.4834 0.069 Uiso 1 1 calc R U
C8 C 0.4162(4) 0.0366(3) 0.43061(6) 0.0483(6) Uani 1 1 d . .
C9 C 0.5209(4) -0.3229(3) 0.41505(7) 0.0515(6) Uani 1 1 d . .
C10 C 0.2784(5) -0.2991(4) 0.40134(12) 0.1014(12) Uani 1 1 d . .
H10A H 0.2704 -0.2665 0.3748 0.152 Uiso 1 1 calc R U
H10B H 0.2128 -0.2210 0.4169 0.152 Uiso 1 1 calc R U
H10C H 0.1975 -0.3946 0.4036 0.152 Uiso 1 1 calc R U
C11 C 0.5275(7) -0.3832(4) 0.45636(9) 0.1032(12) Uani 1 1 d . .
H11A H 0.4485 -0.4801 0.4570 0.155 Uiso 1 1 calc R U
H11B H 0.4570 -0.3093 0.4724 0.155 Uiso 1 1 calc R U
H11C H 0.6810 -0.3981 0.4657 0.155 Uiso 1 1 calc R U
C12 C 0.6264(6) -0.4431(4) 0.39011(12) 0.0970(11) Uani 1 1 d . .
H12A H 0.5540 -0.5412 0.3934 0.145 Uiso 1 1 calc R U
H12B H 0.7837 -0.4522 0.3976 0.145 Uiso 1 1 calc R U
H12C H 0.6084 -0.4121 0.3635 0.145 Uiso 1 1 calc R U
C13 C 0.5780(4) 0.1100(3) 0.33015(7) 0.0603(7) Uani 1 1 d . .
H13A H 0.7309 0.0924 0.3230 0.072 Uiso 1 1 calc R U
H13B H 0.5620 0.2202 0.3348 0.072 Uiso 1 1 calc R U
C14 C 0.4200(4) 0.0660(3) 0.29643(6) 0.0496(6) Uani 1 1 d . .
C15 C 0.2369(4) -0.0308(3) 0.29919(7) 0.0572(6) Uani 1 1 d . .
H15 H 0.2111 -0.0767 0.3228 0.069 Uiso 1 1 calc R U
C16 C 0.0922(5) -0.0605(3) 0.26764(7) 0.0631(7) Uani 1 1 d . .
H16 H -0.0311 -0.1254 0.2699 0.076 Uiso 1 1 calc R U
C17 C 0.1315(5) 0.0065(3) 0.23287(7) 0.0609(7) Uani 1 1 d . .
C18 C 0.3116(5) 0.1016(4) 0.22903(7) 0.0714(8) Uani 1 1 d . .
H18 H 0.3368 0.1462 0.2053 0.086 Uiso 1 1 calc R U
C19 C 0.4556(5) 0.1305(3) 0.26068(7) 0.0657(7) Uani 1 1 d . .
H19 H 0.5793 0.1947 0.2581 0.079 Uiso 1 1 calc R U

loop_
_atom_site_aniso_label
_atom_site_aniso_U_11
_atom_site_aniso_U_22
_atom_site_aniso_U_33
_atom_site_aniso_U_23
_atom_site_aniso_U_13
_atom_site_aniso_U_12
Cl1 0.0937(6) 0.0942(6) 0.0967(6) -0.0208(5) 0.0276(4) 0.0339(5)
Cl2 0.1206(7) 0.1229(8) 0.0579(5) -0.0103(5) -0.0212(4) -0.0158(6)
O1 0.0659(10) 0.0663(11) 0.0399(9) -0.0051(8) -0.0055(7) 0.0249(9)
O2 0.0623(11) 0.0855(14) 0.0624(11) -0.0026(10) 0.0248(9) 0.0091(10)
N1 0.0541(11) 0.0588(13) 0.0386(10) 0.0050(9) 0.0056(8) 0.0017(9)
C1 0.0433(12) 0.0600(14) 0.0430(12) -0.0046(11) 0.0027(9) 0.0141(11)
C2 0.0437(12) 0.0602(15) 0.0466(13) -0.0027(11) 0.0028(10) 0.0006(11)
C3 0.0517(12) 0.0440(13) 0.0433(13) 0.0017(10) -0.0011(9) 0.0051(10)
C4 0.0705(16) 0.0525(14) 0.0530(15) 0.0039(12) -0.0076(12) 0.0088(13)
C5 0.0647(16) 0.0555(16) 0.079(2) -0.0025(14) -0.0070(13) 0.0216(13)
C6 0.0620(15) 0.0538(15) 0.0660(17) -0.0114(13) 0.0081(12) 0.0140(12)
C7 0.0723(16) 0.0557(15) 0.0448(13) -0.0046(11) 0.0057(11) 0.0148(13)
C8 0.0539(13) 0.0480(13) 0.0423(12) -0.0019(10) -0.0013(10) 0.0116(11)
C9 0.0481(12) 0.0569(14) 0.0502(13) 0.0002(11) 0.0092(10) 0.0084(11)
C10 0.0591(18) 0.075(2) 0.167(4) 0.018(2) -0.023(2) -0.0067(16)
C11 0.148(3) 0.093(3) 0.070(2) 0.0194(19) 0.013(2) -0.008(2)
C12 0.108(2) 0.066(2) 0.123(3) -0.0219(19) 0.050(2) 0.0014(18)
C13 0.0666(15) 0.0672(16) 0.0474(14) 0.0093(12) 0.0071(11) -0.0101(13)
C14 0.0570(13) 0.0508(13) 0.0417(13) 0.0031(10) 0.0087(10) 0.0004(11)
C15 0.0666(15) 0.0632(16) 0.0422(14) 0.0093(11) 0.0069(11) -0.0088(13)
C16 0.0677(16) 0.0663(17) 0.0556(16) -0.0006(13) 0.0065(12) -0.0102(13)
C17 0.0758(17) 0.0623(16) 0.0441(14) -0.0060(12) -0.0015(12) 0.0032(14)
C18 0.094(2) 0.080(2) 0.0403(14) 0.0081(13) 0.0109(13) -0.0076(17)
C19 0.0766(17) 0.0752(18) 0.0464(15) 0.0089(13) 0.0127(12) -0.0153(15)

loop_
_atom_type_symbol
_atom_type_description
_atom_type_scat_dispersion_real
_atom_type_scat_dispersion_imag
_atom_type_scat_source
C C 0.0033 0.0016 'International Tables Vol C Tables 4.2.6.8 and 6.1.1.4'
H H 0.0000 0.0000 'International Tables Vol C Tables 4.2.6.8 and 6.1.1.4'
N N 0.0061 0.0033 'International Tables Vol C Tables 4.2.6.8 and 6.1.1.4'
O O 0.0106 0.0060 'International Tables Vol C Tables 4.2.6.8 and 6.1.1.4'
Cl Cl 0.1484 0.1585 'International Tables Vol C Tables 4.2.6.8 and 6.1.1.4'

loop_
_geom_angle_atom_site_label_1
_geom_angle_atom_site_label_2
_geom_angle_atom_site_label_3
_geom_angle
C8 O1 C1 116.32(16)
C2 N1 C3 120.73(18)
C2 N1 C13 118.61(19)
C3 N1 C13 120.5(2)
O1 C1 C2 112.06(19)
O1 C1 C9 111.88(17)
C2 C1 C9 115.18(19)
O1 C1 H1 105.6
C2 C1 H1 105.6
C9 C1 H1 105.6
O2 C2 N1 122.0(2)
O2 C2 C1 120.5(2)
N1 C2 C1 117.54(19)
C8 C3 C4 118.6(2)
C8 C3 N1 118.76(19)
C4 C3 N1 122.6(2)
C5 C4 C3 120.6(2)
C5 C4 H4 119.7
C3 C4 H4 119.7
C4 C5 C6 119.6(2)
C4 C5 H5 120.2
C6 C5 H5 120.2
C7 C6 C5 120.9(2)
C7 C6 Cl1 119.2(2)
C5 C6 Cl1 119.8(2)
C6 C7 C8 118.8(2)
C6 C7 H7 120.6
C8 C7 H7 120.6
O1 C8 C3 120.37(19)
O1 C8 C7 118.3(2)
C3 C8 C7 121.3(2)
C10 C9 C12 109.7(3)
C10 C9 C11 108.2(3)
C12 C9 C11 108.5(3)
C10 C9 C1 112.5(2)
C12 C9 C1 109.6(2)
C11 C9 C1 108.2(2)
C9 C10 H10A 109.5
C9 C10 H10B 109.5
H10A C10 H10B 109.5
C9 C10 H10C 109.5
H10A C10 H10C 109.5
H10B C10 H10C 109.5
C9 C11 H11A 109.5
C9 C11 H11B 109.5
H11A C11 H11B 109.5
C9 C11 H11C 109.5
H11A C11 H11C 109.5
H11B C11 H11C 109.5
C9 C12 H12A 109.5
C9 C12 H12B 109.5
H12A C12 H12B 109.5
C9 C12 H12C 109.5
H12A C12 H12C 109.5
H12B C12 H12C 109.5
N1 C13 C14 115.8(2)
N1 C13 H13A 108.3
C14 C13 H13A 108.3
N1 C13 H13B 108.3
C14 C13 H13B 108.3
H13A C13 H13B 107.4
C15 C14 C19 118.0(2)
C15 C14 C13 123.9(2)
C19 C14 C13 118.1(2)
C16 C15 C14 121.1(2)
C16 C15 H15 119.5
C14 C15 H15 119.5
C17 C16 C15 119.3(2)
C17 C16 H16 120.3
C15 C16 H16 120.3
C18 C17 C16 121.1(2)
C18 C17 Cl2 119.3(2)
C16 C17 Cl2 119.6(2)
C17 C18 C19 119.2(2)
C17 C18 H18 120.4
C19 C18 H18 120.4
C18 C19 C14 121.3(2)
C18 C19 H19 119.3
C14 C19 H19 119.3

loop_
_geom_bond_atom_site_label_1
_geom_bond_atom_site_label_2
_geom_bond_distance
Cl1 C6 1.736(2)
Cl2 C17 1.744(3)
O1 C8 1.370(3)
O1 C1 1.445(3)
O2 C2 1.219(3)
N1 C2 1.365(3)
N1 C3 1.416(3)
N1 C13 1.466(3)
C1 C2 1.515(3)
C1 C9 1.548(3)
C1 H1 0.9800
C3 C8 1.381(3)
C3 C4 1.387(3)
C4 C5 1.375(4)
C4 H4 0.9300
C5 C6 1.379(4)
C5 H5 0.9300
C6 C7 1.374(3)
C7 C8 1.383(3)
C7 H7 0.9300
C9 C10 1.507(4)
C9 C12 1.511(4)
C9 C11 1.523(4)
C10 H10A 0.9600
C10 H10B 0.9600
C10 H10C 0.9600
C11 H11A 0.9600
C11 H11B 0.9600
C11 H11C 0.9600
C12 H12A 0.9600
C12 H12B 0.9600
C12 H12C 0.9600
C13 C14 1.505(3)
C13 H13A 0.9700
C13 H13B 0.9700
C14 C15 1.381(3)
C14 C19 1.388(3)
C15 C16 1.376(3)
C15 H15 0.9300
C16 C17 1.371(4)
C16 H16 0.9300
C17 C18 1.363(4)
C18 C19 1.375(4)
C18 H18 0.9300
C19 H19 0.9300

loop_
_geom_torsion_atom_site_label_1
_geom_torsion_atom_site_label_2
_geom_torsion_atom_site_label_3
_geom_torsion_atom_site_label_4
_geom_torsion
C8 O1 C1 C2 43.4(3)
C8 O1 C1 C9 -87.8(2)
C3 N1 C2 O2 178.2(2)
C13 N1 C2 O2 -5.7(3)
C3 N1 C2 C1 -2.6(3)
C13 N1 C2 C1 173.5(2)
O1 C1 C2 O2 152.6(2)
C9 C1 C2 O2 -78.0(3)
O1 C1 C2 N1 -26.6(3)
C9 C1 C2 N1 102.8(2)
C2 N1 C3 C8 17.1(3)
C13 N1 C3 C8 -158.9(2)
C2 N1 C3 C4 -162.7(2)
C13 N1 C3 C4 21.2(3)
C8 C3 C4 C5 1.3(4)
N1 C3 C4 C5 -178.9(2)
C3 C4 C5 C6 0.3(4)
C4 C5 C6 C7 -1.5(4)
C4 C5 C6 Cl1 179.3(2)
C5 C6 C7 C8 0.9(4)
Cl1 C6 C7 C8 -179.9(2)
C1 O1 C8 C3 -31.4(3)
C1 O1 C8 C7 150.5(2)
C4 C3 C8 O1 -180.0(2)
N1 C3 C8 O1 0.2(3)
C4 C3 C8 C7 -1.9(4)
N1 C3 C8 C7 178.3(2)
C6 C7 C8 O1 178.9(2)
C6 C7 C8 C3 0.8(4)
O1 C1 C9 C10 66.8(3)
C2 C1 C9 C10 -62.7(3)
O1 C1 C9 C12 -170.9(2)
C2 C1 C9 C12 59.6(3)
O1 C1 C9 C11 -52.7(3)
C2 C1 C9 C11 177.8(2)
C2 N1 C13 C14 96.6(3)
C3 N1 C13 C14 -87.2(3)
N1 C13 C14 C15 7.9(4)
N1 C13 C14 C19 -174.4(2)
C19 C14 C15 C16 -1.0(4)
C13 C14 C15 C16 176.7(2)
C14 C15 C16 C17 0.4(4)
C15 C16 C17 C18 0.2(4)
C15 C16 C17 Cl2 -179.0(2)
C16 C17 C18 C19 -0.1(4)
Cl2 C17 C18 C19 179.0(2)
C17 C18 C19 C14 -0.5(4)
C15 C14 C19 C18 1.1(4)
C13 C14 C19 C18 -176.8(3)
